data_2242741
loop_
_publ_author_name
'Salian, Akshatha R.'
'Foro, Sabine'
'Gowda, B. Thimme'

_publ_section_title
;
 Crystal structure and Hirshfeld surface analysis of two
 (<i>E</i>)-<i>N</i>'-(<i>para</i>-substituted benzylidene)
 4-chlorobenzenesulfonohydrazides
;
_journal_coeditor_code SU5458
_journal_issue 12
_journal_name_full 'Acta Crystallographica Section E'
_journal_page_first 1808
_journal_page_last 1814
_journal_paper_doi 10.1107/S205698901801592X
_journal_volume 74
_journal_year 2018
_chemical_formula_iupac 'C13 H10 Cl2 N2 O2 S'
_chemical_formula_moiety 'C13 H10 Cl2 N2 O2 S'
_chemical_formula_sum 'C13 H10 Cl2 N2 O2 S'
_chemical_formula_weight 329.19
_chemical_name_systematic
;
(<i>E</i>)-4-Chloro-<i>N</i>'-(4-chlorobenzylidene)benzenesulfonohydrazide
;
_space_group_crystal_system triclinic
_space_group_IT_number 2
_space_group_name_Hall '-P 1'
_space_group_name_H-M_alt 'P -1'
_symmetry_space_group_name_Hall '-P 1'
_symmetry_space_group_name_H-M 'P -1'
_atom_sites_solution_hydrogens mixed
_audit_creation_method SHELXL-2014/6
_cell_angle_alpha 98.822(9)
_cell_angle_beta 96.046(9)
_cell_angle_gamma 92.416(9)
_cell_formula_units_Z 2
_cell_length_a 5.9306(6)
_cell_length_b 9.4770(10)
_cell_length_c 13.040(2)
_cell_measurement_reflns_used 2722
_cell_measurement_temperature 293(2)
_cell_measurement_theta_max 27.76
_cell_measurement_theta_min 2.90
_cell_volume 718.94(15)
_computing_cell_refinement
;
CrysAlis RED (Oxford Diffraction, 2009)
;
_computing_data_collection
;
CrysAlis CCD (Oxford Diffraction, 2009)
;
_computing_data_reduction
;
CrysAlis RED (Oxford Diffraction, 2009)
;
_computing_molecular_graphics
;
PLATON (Spek, 2009)
;
_computing_publication_material
;
SHELXL2014 (Sheldrick, 2015)
;
_computing_structure_refinement
;
SHELXL2014 (Sheldrick, 2015)
;
_computing_structure_solution
;
SHELXS2013 (Sheldrick, 2008)
;
_diffrn_ambient_temperature 293(2)
_diffrn_measured_fraction_theta_full 0.997
_diffrn_measured_fraction_theta_max 0.997
_diffrn_measurement_device_type
;
Oxford Diffraction Xcalibur diffractometer
with Sapphire CCD
;
_diffrn_measurement_method
;
Rotation method data acquisition using omega scans.
;
_diffrn_radiation_type MoK\a
_diffrn_radiation_wavelength 0.71073
_diffrn_reflns_av_R_equivalents 0.0164
_diffrn_reflns_av_unetI/netI 0.0140
_diffrn_reflns_limit_h_max 7
_diffrn_reflns_limit_h_min -4
_diffrn_reflns_limit_k_max 11
_diffrn_reflns_limit_k_min -11
_diffrn_reflns_limit_l_max 11
_diffrn_reflns_limit_l_min -15
_diffrn_reflns_number 4153
_diffrn_reflns_theta_full 25.242
_diffrn_reflns_theta_max 25.346
_diffrn_reflns_theta_min 3.182
_diffrn_source 'Enhance (Mo) X-ray Source'
_exptl_absorpt_coefficient_mu 0.598
_exptl_absorpt_correction_T_max 0.814
_exptl_absorpt_correction_T_min 0.762
_exptl_absorpt_correction_type multi-scan
_exptl_absorpt_process_details
;
(CrysAlis RED; Oxford Diffraction, 2009)
;
_exptl_crystal_colour colourless
_exptl_crystal_density_diffrn 1.521
_exptl_crystal_description rod
_exptl_crystal_F_000 336
_exptl_crystal_size_max 0.480
_exptl_crystal_size_mid 0.400
_exptl_crystal_size_min 0.360
_refine_diff_density_max 0.373
_refine_diff_density_min -0.348
_refine_ls_extinction_coef 0.025(3)
_refine_ls_extinction_expression Fc^*^=kFc[1+0.001xFc^2^\l^3^/sin(2\q)]^-1/4^
_refine_ls_extinction_method SHELXL
_refine_ls_goodness_of_fit_ref 1.078
_refine_ls_hydrogen_treatment mixed
_refine_ls_matrix_type full
_refine_ls_number_parameters 185
_refine_ls_number_reflns 2626
_refine_ls_number_restraints 1
_refine_ls_restrained_S_all 1.078
_refine_ls_R_factor_all 0.0433
_refine_ls_R_factor_gt 0.0379
_refine_ls_shift/su_max 0.001
_refine_ls_shift/su_mean 0.000
_refine_ls_structure_factor_coef Fsqd
_refine_ls_weighting_details 'w=1/[\s^2^(Fo^2^)+(0.0523P)^2^+0.3082P] where P=(Fo^2^+2Fc^2^)/3'
_refine_ls_weighting_scheme calc
_refine_ls_wR_factor_gt 0.0981
_refine_ls_wR_factor_ref 0.1022
_reflns_number_gt 2321
_reflns_number_total 2626
_reflns_threshold_expression 'I > 2\s(I)'
_cod_data_source_file su5458sup1.cif
_cod_data_source_block I
_cod_database_code 2242741
_shelx_space_group_comment
;
The symmetry employed for this shelxl refinement is uniquely defined
by the following loop, which should always be used as a source of
symmetry information in preference to the above space-group names.
They are only intended as comments.
;
_shelx_estimated_absorpt_t_min 0.762
_shelx_estimated_absorpt_t_max 0.814
_shelxl_version_number 2014/6

loop_
_space_group_symop_operation_xyz
'x, y, z'
'-x, -y, -z'

loop_
_atom_site_type_symbol
_atom_site_label
_atom_site_fract_x
_atom_site_fract_y
_atom_site_fract_z
_atom_site_U_iso_or_equiv
_atom_site_adp_type
_atom_site_calc_flag
_atom_site_occupancy
C C1 0.3867(3) 0.1943(2) 0.08046(14) 0.0366(4) Uani d 1
C C2 0.6099(3) 0.2317(2) 0.12163(17) 0.0481(5) Uani d 1
H H2 0.6853 0.3119 0.1052 0.058 Uiso calc 1
C C3 0.7193(4) 0.1486(3) 0.18737(19) 0.0556(6) Uani d 1
H H3 0.8683 0.1731 0.2166 0.067 Uiso calc 1
C C4 0.6054(4) 0.0289(2) 0.20921(17) 0.0526(6) Uani d 1
C C5 0.3850(4) -0.0103(2) 0.16683(18) 0.0549(6) Uani d 1
H H5 0.3118 -0.0925 0.1813 0.066 Uiso calc 1
C C6 0.2746(4) 0.0736(2) 0.10286(16) 0.0450(5) Uani d 1
H H6 0.1248 0.0493 0.0747 0.054 Uiso calc 1
C C7 0.1757(3) 0.5784(2) 0.22864(16) 0.0423(4) Uani d 1
H H7 0.2965 0.6386 0.2185 0.051 Uiso calc 1
C C8 0.0609(3) 0.6140(2) 0.32242(16) 0.0427(5) Uani d 1
C C9 -0.1405(4) 0.5433(3) 0.33612(18) 0.0542(5) Uani d 1
H H9 -0.2037 0.4681 0.2855 0.065 Uiso calc 1
C C10 -0.2480(4) 0.5832(3) 0.4236(2) 0.0618(6) Uani d 1
H H10 -0.3837 0.5356 0.4319 0.074 Uiso calc 1
C C11 -0.1539(4) 0.6935(3) 0.49867(18) 0.0575(6) Uani d 1
C C12 0.0449(4) 0.7658(3) 0.48740(19) 0.0630(6) Uani d 1
H H12 0.1068 0.8410 0.5383 0.076 Uiso calc 1
C C13 0.1518(4) 0.7252(3) 0.39922(18) 0.0548(6) Uani d 1
H H13 0.2872 0.7734 0.3913 0.066 Uiso calc 1
N N1 0.2346(3) 0.45985(18) 0.07324(14) 0.0426(4) Uani d 1
H H1N 0.345(3) 0.517(2) 0.0743(19) 0.051 Uiso d 1
N N2 0.1173(3) 0.46871(18) 0.16049(13) 0.0414(4) Uani d 1
O O1 0.3856(3) 0.33553(16) -0.07638(11) 0.0487(4) Uani d 1
O O2 0.0199(2) 0.24297(16) -0.03067(12) 0.0492(4) Uani d 1
Cl Cl1 0.74291(16) -0.07477(8) 0.29214(6) 0.0886(3) Uani d 1
Cl Cl2 -0.29271(14) 0.74500(11) 0.60842(6) 0.0909(3) Uani d 1
S S1 0.24404(8) 0.30435(5) 0.00069(4) 0.03746(17) Uani d 1

loop_
_atom_site_aniso_label
_atom_site_aniso_U_11
_atom_site_aniso_U_22
_atom_site_aniso_U_33
_atom_site_aniso_U_12
_atom_site_aniso_U_13
_atom_site_aniso_U_23
C1 0.0347(9) 0.0351(9) 0.0370(9) -0.0002(7) 0.0035(7) -0.0024(8)
C2 0.0372(10) 0.0498(12) 0.0547(12) -0.0056(9) 0.0048(9) 0.0032(10)
C3 0.0394(11) 0.0632(15) 0.0580(13) 0.0069(10) -0.0054(10) -0.0029(11)
C4 0.0661(14) 0.0415(11) 0.0443(11) 0.0170(10) -0.0079(10) -0.0060(9)
C5 0.0682(15) 0.0346(11) 0.0581(13) -0.0040(10) -0.0038(11) 0.0044(9)
C6 0.0433(11) 0.0377(10) 0.0499(11) -0.0066(8) -0.0053(9) 0.0033(9)
C7 0.0429(11) 0.0383(10) 0.0459(11) 0.0015(8) 0.0056(9) 0.0078(9)
C8 0.0460(11) 0.0406(10) 0.0420(11) 0.0083(8) 0.0036(9) 0.0068(8)
C9 0.0571(13) 0.0519(13) 0.0501(12) -0.0022(10) 0.0100(10) -0.0040(10)
C10 0.0570(14) 0.0708(16) 0.0574(14) 0.0003(12) 0.0175(11) 0.0030(12)
C11 0.0581(14) 0.0723(16) 0.0416(11) 0.0186(12) 0.0071(10) 0.0023(11)
C12 0.0666(16) 0.0666(16) 0.0473(13) 0.0053(12) -0.0027(11) -0.0117(11)
C13 0.0522(13) 0.0573(13) 0.0512(12) 0.0001(10) 0.0031(10) -0.0004(10)
N1 0.0459(9) 0.0357(9) 0.0461(9) -0.0045(7) 0.0133(8) 0.0032(7)
N2 0.0426(9) 0.0396(9) 0.0438(9) 0.0039(7) 0.0110(7) 0.0074(7)
O1 0.0569(9) 0.0475(8) 0.0396(7) -0.0107(7) 0.0117(6) 0.0005(6)
O2 0.0413(8) 0.0474(8) 0.0559(9) -0.0080(6) -0.0055(6) 0.0093(7)
Cl1 0.1200(7) 0.0595(4) 0.0754(5) 0.0290(4) -0.0372(4) 0.0025(3)
Cl2 0.0868(5) 0.1270(7) 0.0546(4) 0.0193(5) 0.0230(4) -0.0133(4)
S1 0.0382(3) 0.0352(3) 0.0372(3) -0.00503(18) 0.00356(19) 0.00245(19)

loop_
_atom_type_symbol
_atom_type_description
_atom_type_scat_dispersion_real
_atom_type_scat_dispersion_imag
_atom_type_scat_source
C C 0.0033 0.0016 'International Tables Vol C Tables 4.2.6.8 and 6.1.1.4'
H H 0.0000 0.0000 'International Tables Vol C Tables 4.2.6.8 and 6.1.1.4'
N N 0.0061 0.0033 'International Tables Vol C Tables 4.2.6.8 and 6.1.1.4'
O O 0.0106 0.0060 'International Tables Vol C Tables 4.2.6.8 and 6.1.1.4'
Cl Cl 0.1484 0.1585 'International Tables Vol C Tables 4.2.6.8 and 6.1.1.4'
S S 0.1246 0.1234 'International Tables Vol C Tables 4.2.6.8 and 6.1.1.4'

loop_
_geom_angle_atom_site_label_1
_geom_angle_atom_site_label_2
_geom_angle_atom_site_label_3
_geom_angle
C6 C1 C2 120.77(19)
C6 C1 S1 120.05(15)
C2 C1 S1 119.18(15)
C3 C2 C1 119.3(2)
C3 C2 H2 120.4
C1 C2 H2 120.4
C4 C3 C2 119.3(2)
C4 C3 H3 120.3
C2 C3 H3 120.3
C5 C4 C3 121.6(2)
C5 C4 Cl1 119.19(19)
C3 C4 Cl1 119.22(18)
C6 C5 C4 119.2(2)
C6 C5 H5 120.4
C4 C5 H5 120.4
C5 C6 C1 119.84(19)
C5 C6 H6 120.1
C1 C6 H6 120.1
N2 C7 C8 122.74(19)
N2 C7 H7 118.6
C8 C7 H7 118.6
C13 C8 C9 118.4(2)
C13 C8 C7 119.19(19)
C9 C8 C7 122.40(19)
C10 C9 C8 120.8(2)
C10 C9 H9 119.6
C8 C9 H9 119.6
C11 C10 C9 119.6(2)
C11 C10 H10 120.2
C9 C10 H10 120.2
C12 C11 C10 121.0(2)
C12 C11 Cl2 119.5(2)
C10 C11 Cl2 119.4(2)
C11 C12 C13 119.0(2)
C11 C12 H12 120.5
C13 C12 H12 120.5
C12 C13 C8 121.2(2)
C12 C13 H13 119.4
C8 C13 H13 119.4
N2 N1 S1 118.76(13)
N2 N1 H1N 118.8(17)
S1 N1 H1N 115.6(17)
C7 N2 N1 114.02(16)
O2 S1 O1 119.93(9)
O2 S1 N1 109.69(9)
O1 S1 N1 102.85(9)
O2 S1 C1 107.94(9)
O1 S1 C1 109.14(9)
N1 S1 C1 106.52(9)

loop_
_geom_bond_atom_site_label_1
_geom_bond_atom_site_label_2
_geom_bond_distance
C1 C6 1.384(3)
C1 C2 1.385(3)
C1 S1 1.763(2)
C2 C3 1.382(3)
C2 H2 0.9300
C3 C4 1.377(4)
C3 H3 0.9300
C4 C5 1.377(3)
C4 Cl1 1.734(2)
C5 C6 1.374(3)
C5 H5 0.9300
C6 H6 0.9300
C7 N2 1.269(3)
C7 C8 1.463(3)
C7 H7 0.9300
C8 C13 1.385(3)
C8 C9 1.386(3)
C9 C10 1.376(3)
C9 H9 0.9300
C10 C11 1.373(4)
C10 H10 0.9300
C11 C12 1.371(4)
C11 Cl2 1.741(2)
C12 C13 1.382(3)
C12 H12 0.9300
C13 H13 0.9300
N1 N2 1.388(2)
N1 S1 1.6311(17)
N1 H1N 0.830(16)
O1 S1 1.4316(14)
O2 S1 1.4212(15)

loop_
_geom_hbond_atom_site_label_D
_geom_hbond_atom_site_label_H
_geom_hbond_atom_site_label_A
_geom_hbond_site_symmetry_A
_geom_hbond_distance_DH
_geom_hbond_distance_HA
_geom_hbond_distance_DA
_geom_hbond_angle_DHA
N1 H1N O1 2_665 0.830(16) 2.073(17) 2.903(2) 178(2)
C4 Cl1 Cg2 1_645 1.734(2) 3.4121(14) 5.112(2) 166.02(8)
C11 Cl2 Cg1 2_566 1.741(2) 3.6469(13) 5.372(3) 170.47(9)

loop_
_geom_torsion_atom_site_label_1
_geom_torsion_atom_site_label_2
_geom_torsion_atom_site_label_3
_geom_torsion_atom_site_label_4
_geom_torsion
C6 C1 C2 C3 -1.2(3)
S1 C1 C2 C3 177.57(16)
C1 C2 C3 C4 1.1(3)
C2 C3 C4 C5 0.2(3)
C2 C3 C4 Cl1 -179.75(17)
C3 C4 C5 C6 -1.3(4)
Cl1 C4 C5 C6 178.64(17)
C4 C5 C6 C1 1.1(3)
C2 C1 C6 C5 0.1(3)
S1 C1 C6 C5 -178.67(17)
N2 C7 C8 C13 172.1(2)
N2 C7 C8 C9 -10.0(3)
C13 C8 C9 C10 0.3(4)
C7 C8 C9 C10 -177.6(2)
C8 C9 C10 C11 -0.5(4)
C9 C10 C11 C12 0.7(4)
C9 C10 C11 Cl2 179.13(19)
C10 C11 C12 C13 -0.6(4)
Cl2 C11 C12 C13 -179.08(19)
C11 C12 C13 C8 0.4(4)
C9 C8 C13 C12 -0.3(4)
C7 C8 C13 C12 177.7(2)
C8 C7 N2 N1 175.01(17)
S1 N1 N2 C7 158.96(15)
N2 N1 S1 O2 54.13(17)
N2 N1 S1 O1 -177.17(15)
N2 N1 S1 C1 -62.44(17)
C6 C1 S1 O2 -0.97(19)
C2 C1 S1 O2 -179.78(15)
C6 C1 S1 O1 -132.84(16)
C2 C1 S1 O1 48.35(18)
C6 C1 S1 N1 116.77(17)
C2 C1 S1 N1 -62.04(18)

_cod_database_fobs_code 2242741
